data_4123268
loop_
_publ_author_name
'Tsurumaki, Eiji'
'Sung, Jooyoung'
'Kim, Dongho'
'Osuka, Atsuhiro'

_publ_section_title
;
 Subporphyrinato Boron(III) Hydrides.
;
_journal_issue 3
_journal_name_full 'Journal of the American Chemical Society'
_journal_page_first 1056
_journal_page_last 1059
_journal_paper_doi 10.1021/ja5126269
_journal_volume 137
_journal_year 2015
_chemical_formula_moiety '2(C33 H22 B N3), C H2 Cl2'
_chemical_formula_sum 'C33.5 H23 B Cl N3'
_chemical_formula_weight 513.81
_chemical_name_systematic
; 
 ? 
;
_space_group_IT_number 14
_symmetry_cell_setting monoclinic
_symmetry_Int_Tables_number 14
_symmetry_space_group_name_Hall '-P 2ybc'
_symmetry_space_group_name_H-M 'P 1 21/c 1'
_atom_sites_solution_hydrogens geom
_atom_sites_solution_primary direct
_atom_sites_solution_secondary difmap
_audit_creation_method SHELXL-97
_cell_angle_alpha 90.00
_cell_angle_beta 98.422(5)
_cell_angle_gamma 90.00
_cell_formula_units_Z 8
_cell_length_a 9.698(2)
_cell_length_b 25.028(7)
_cell_length_c 21.752(5)
_cell_measurement_reflns_used 4132
_cell_measurement_temperature 93(2)
_cell_measurement_theta_max 68.1
_cell_measurement_theta_min 25.2
_cell_volume 5223(2)
_computing_structure_refinement 'SHELXL-97 (Sheldrick, 1997)'
_computing_structure_solution 'SHELXS-97 (Sheldrick, 1990)'
_diffrn_ambient_temperature 93(2)
_diffrn_detector_area_resol_mean 5.8140
_diffrn_measured_fraction_theta_full 0.988
_diffrn_measured_fraction_theta_max 0.988
_diffrn_measurement_device_type 'Rigaku XtaLAB P200'
_diffrn_measurement_method \w
_diffrn_radiation_monochromator graphite
_diffrn_radiation_source 'fine-focus sealed tube'
_diffrn_radiation_type CuK\a
_diffrn_radiation_wavelength 1.54187
_diffrn_reflns_av_R_equivalents 0.0482
_diffrn_reflns_av_sigmaI/netI 0.0412
_diffrn_reflns_limit_h_max 11
_diffrn_reflns_limit_h_min -11
_diffrn_reflns_limit_k_max 29
_diffrn_reflns_limit_k_min -29
_diffrn_reflns_limit_l_max 25
_diffrn_reflns_limit_l_min -25
_diffrn_reflns_number 33992
_diffrn_reflns_theta_full 66.99
_diffrn_reflns_theta_max 66.99
_diffrn_reflns_theta_min 6.62
_exptl_absorpt_coefficient_mu 1.505
_exptl_absorpt_correction_T_max 0.9562
_exptl_absorpt_correction_T_min 0.8400
_exptl_absorpt_correction_type multi-scan
_exptl_absorpt_process_details 'REQAB (Rigaku, 1998)'
_exptl_crystal_colour Orange
_exptl_crystal_density_diffrn 1.307
_exptl_crystal_density_method 'not measured'
_exptl_crystal_description Prism
_exptl_crystal_F_000 2136
_exptl_crystal_size_max 0.12
_exptl_crystal_size_mid 0.08
_exptl_crystal_size_min 0.03
_refine_diff_density_max 0.329
_refine_diff_density_min -0.744
_refine_diff_density_rms 0.058
_refine_ls_extinction_method none
_refine_ls_goodness_of_fit_ref 1.044
_refine_ls_hydrogen_treatment mixed
_refine_ls_matrix_type full
_refine_ls_number_parameters 702
_refine_ls_number_reflns 9197
_refine_ls_number_restraints 12
_refine_ls_restrained_S_all 1.044
_refine_ls_R_factor_all 0.0642
_refine_ls_R_factor_gt 0.0536
_refine_ls_shift/su_max 0.001
_refine_ls_shift/su_mean 0.000
_refine_ls_structure_factor_coef Fsqd
_refine_ls_weighting_details 'calc w=1/[\s^2^(Fo^2^)+(0.0730P)^2^+3.7910P] where P=(Fo^2^+2Fc^2^)/3'
_refine_ls_weighting_scheme calc
_refine_ls_wR_factor_gt 0.1354
_refine_ls_wR_factor_ref 0.1477
_reflns_number_gt 7589
_reflns_number_total 9197
_reflns_threshold_expression >2sigma(I)
_cod_data_source_file ja5126269_si_002.cif
_cod_data_source_block 20219ts
_cod_depositor_comments
;
The following automatic conversions were performed:

'_exptl_absorpt_correction_type' value 'Multi-scan' changed to
'multi-scan' according to
/home/saulius/struct/COD-crude-data--automatic-downloads/rss-feeds/ACS/lib/dictionaries/cif_core.dic
dictionary named 'cif_core.dic' version 2.4.2 from 2011-04-26.

Automatic conversion script
Id: cif_fix_values 2935 2014-11-11 08:27:57Z andrius 

 Adding full bibliography for 4123265--4123269.cif.
;
_cod_original_sg_symbol_H-M 'P 21/c'
_cod_database_code 4123268

loop_
_symmetry_equiv_pos_as_xyz
'x, y, z'
'-x, y+1/2, -z+1/2'
'-x, -y, -z'
'x, -y-1/2, z-1/2'

loop_
_atom_site_label
_atom_site_type_symbol
_atom_site_fract_x
_atom_site_fract_y
_atom_site_fract_z
_atom_site_U_iso_or_equiv
_atom_site_adp_type
_atom_site_occupancy
_atom_site_symmetry_multiplicity
_atom_site_calc_flag
_atom_site_refinement_flags
C1 C 0.5313(2) 0.48001(8) 0.27263(9) 0.0198(4) Uani 1 1 d .
C2 C 0.5697(2) 0.42827(9) 0.25236(9) 0.0220(4) Uani 1 1 d .
H1 H 0.6482 0.4079 0.2702 0.026 Uiso 1 1 calc R
C3 C 0.4731(2) 0.41328(8) 0.20263(9) 0.0222(4) Uani 1 1 d .
H2 H 0.4728 0.3807 0.1802 0.027 Uiso 1 1 calc R
C4 C 0.3726(2) 0.45571(8) 0.19069(9) 0.0198(4) Uani 1 1 d .
C5 C 0.2736(2) 0.46944(8) 0.13770(9) 0.0211(4) Uani 1 1 d .
C6 C 0.2358(2) 0.52446(8) 0.12923(9) 0.0213(4) Uani 1 1 d .
C7 C 0.1776(2) 0.55730(9) 0.07754(10) 0.0247(5) Uani 1 1 d .
H3 H 0.1354 0.5448 0.0380 0.030 Uiso 1 1 calc R
C8 C 0.1937(2) 0.60977(9) 0.09513(10) 0.0243(5) Uani 1 1 d .
H4 H 0.1657 0.6398 0.0697 0.029 Uiso 1 1 calc R
C9 C 0.2602(2) 0.61153(8) 0.15885(10) 0.0219(4) Uani 1 1 d .
C10 C 0.3242(2) 0.65271(8) 0.19803(9) 0.0212(4) Uani 1 1 d .
C11 C 0.4239(2) 0.63740(8) 0.25006(9) 0.0210(4) Uani 1 1 d .
C12 C 0.5380(2) 0.66355(9) 0.28846(9) 0.0226(4) Uani 1 1 d .
H5 H 0.5541 0.7010 0.2910 0.027 Uiso 1 1 calc R
C13 C 0.6193(2) 0.62501(8) 0.32078(9) 0.0225(4) Uani 1 1 d .
H6 H 0.7017 0.6311 0.3493 0.027 Uiso 1 1 calc R
C14 C 0.5577(2) 0.57363(8) 0.30387(9) 0.0210(4) Uani 1 1 d .
C15 C 0.6037(2) 0.51968(8) 0.31132(9) 0.0208(4) Uani 1 1 d .
C16 C 0.2243(2) 0.42755(9) 0.09180(9) 0.0218(4) Uani 1 1 d .
C17 C 0.1854(2) 0.37769(9) 0.11325(10) 0.0233(4) Uani 1 1 d .
H7 H 0.1927 0.3714 0.1567 0.028 Uiso 1 1 calc R
C18 C 0.1363(2) 0.33726(9) 0.07183(10) 0.0268(5) Uani 1 1 d .
H8 H 0.1113 0.3036 0.0870 0.032 Uiso 1 1 calc R
C19 C 0.1239(2) 0.34621(10) 0.00818(10) 0.0292(5) Uani 1 1 d .
H9 H 0.0888 0.3189 -0.0202 0.035 Uiso 1 1 calc R
C20 C 0.1629(2) 0.39533(10) -0.01367(10) 0.0283(5) Uani 1 1 d .
H10 H 0.1548 0.4015 -0.0572 0.034 Uiso 1 1 calc R
C21 C 0.2137(2) 0.43549(9) 0.02753(10) 0.0256(5) Uani 1 1 d .
H11 H 0.2415 0.4687 0.0120 0.031 Uiso 1 1 calc R
C22 C 0.2932(2) 0.70930(8) 0.18174(9) 0.0221(4) Uani 1 1 d .
C23 C 0.1543(2) 0.72472(9) 0.16285(10) 0.0249(5) Uani 1 1 d .
H12 H 0.0826 0.6986 0.1595 0.030 Uiso 1 1 calc R
C24 C 0.1205(2) 0.77756(9) 0.14900(10) 0.0266(5) Uani 1 1 d .
H13 H 0.0260 0.7874 0.1363 0.032 Uiso 1 1 calc R
C25 C 0.2243(2) 0.81618(9) 0.15363(10) 0.0277(5) Uani 1 1 d .
H14 H 0.2009 0.8525 0.1450 0.033 Uiso 1 1 calc R
C26 C 0.3628(2) 0.80131(9) 0.17106(10) 0.0271(5) Uani 1 1 d .
H15 H 0.4342 0.8275 0.1736 0.033 Uiso 1 1 calc R
C27 C 0.3972(2) 0.74839(8) 0.18476(10) 0.0238(4) Uani 1 1 d .
H16 H 0.4921 0.7386 0.1963 0.029 Uiso 1 1 calc R
C28 C 0.7344(2) 0.50488(8) 0.35161(9) 0.0206(4) Uani 1 1 d .
C29 C 0.8579(2) 0.53400(9) 0.35040(10) 0.0255(5) Uani 1 1 d .
H17 H 0.8580 0.5639 0.3235 0.031 Uiso 1 1 calc R
C30 C 0.9795(2) 0.51925(9) 0.38827(10) 0.0291(5) Uani 1 1 d .
H18 H 1.0623 0.5393 0.3873 0.035 Uiso 1 1 calc R
C31 C 0.9818(2) 0.47570(9) 0.42741(10) 0.0291(5) Uani 1 1 d .
H19 H 1.0658 0.4658 0.4531 0.035 Uiso 1 1 calc R
C32 C 0.8606(2) 0.44640(9) 0.42905(10) 0.0269(5) Uani 1 1 d .
H20 H 0.8618 0.4165 0.4560 0.032 Uiso 1 1 calc R
C33 C 0.7377(2) 0.46066(9) 0.39145(9) 0.0233(4) Uani 1 1 d .
H21 H 0.6554 0.4403 0.3927 0.028 Uiso 1 1 calc R
N1 N 0.40909(17) 0.49271(7) 0.23635(8) 0.0200(4) Uani 1 1 d .
N2 N 0.27623(17) 0.55943(7) 0.17677(8) 0.0211(4) Uani 1 1 d .
N3 N 0.43758(17) 0.58426(7) 0.26465(8) 0.0200(4) Uani 1 1 d .
B1 B 0.3289(2) 0.54327(10) 0.24250(11) 0.0209(5) Uani 1 1 d U
H45 H 0.241(2) 0.5391(9) 0.2765(10) 0.016(4) Uiso 1 1 d U
C34 C 0.2433(2) 0.19899(8) 0.32974(9) 0.0205(4) Uani 1 1 d .
C35 C 0.3147(2) 0.20281(9) 0.39252(10) 0.0230(4) Uani 1 1 d .
H22 H 0.3451 0.1736 0.4190 0.028 Uiso 1 1 calc R
C36 C 0.3313(2) 0.25597(9) 0.40753(10) 0.0236(4) Uani 1 1 d .
H23 H 0.3755 0.2698 0.4461 0.028 Uiso 1 1 calc R
C37 C 0.2701(2) 0.28712(8) 0.35480(9) 0.0208(4) Uani 1 1 d .
C38 C 0.2297(2) 0.34121(8) 0.34505(9) 0.0209(4) Uani 1 1 d .
C39 C 0.1308(2) 0.35437(8) 0.29200(9) 0.0199(4) Uani 1 1 d .
C40 C 0.0326(2) 0.39724(8) 0.27862(9) 0.0222(4) Uani 1 1 d .
H24 H 0.0348 0.4305 0.2998 0.027 Uiso 1 1 calc R
C41 C -0.0656(2) 0.38146(8) 0.22962(9) 0.0213(4) Uani 1 1 d .
H25 H -0.1428 0.4021 0.2110 0.026 Uiso 1 1 calc R
C42 C -0.0309(2) 0.32861(8) 0.21172(9) 0.0192(4) Uani 1 1 d .
C43 C -0.1077(2) 0.28782(8) 0.17655(9) 0.0201(4) Uani 1 1 d .
C44 C -0.0654(2) 0.23371(8) 0.18731(9) 0.0196(4) Uani 1 1 d .
C45 C -0.1302(2) 0.18257(9) 0.17435(9) 0.0226(4) Uani 1 1 d .
H26 H -0.2144 0.1761 0.1471 0.027 Uiso 1 1 calc R
C46 C -0.0495(2) 0.14446(8) 0.20826(9) 0.0217(4) Uani 1 1 d .
H27 H -0.0685 0.1072 0.2085 0.026 Uiso 1 1 calc R
C47 C 0.0689(2) 0.17089(8) 0.24328(9) 0.0194(4) Uani 1 1 d .
C48 C 0.1720(2) 0.15687(8) 0.29430(9) 0.0197(4) Uani 1 1 d .
C49 C 0.2714(2) 0.38309(9) 0.39259(10) 0.0224(4) Uani 1 1 d .
C50 C 0.2679(2) 0.37410(10) 0.45581(10) 0.0281(5) Uani 1 1 d .
H28 H 0.2377 0.3405 0.4692 0.034 Uiso 1 1 calc R
C51 C 0.3082(2) 0.41401(10) 0.49907(11) 0.0339(5) Uani 1 1 d .
H29 H 0.3064 0.4074 0.5420 0.041 Uiso 1 1 calc R
C52 C 0.3510(2) 0.46332(10) 0.48007(11) 0.0337(5) Uani 1 1 d .
H30 H 0.3789 0.4904 0.5099 0.040 Uiso 1 1 calc R
C53 C 0.3531(2) 0.47301(10) 0.41746(11) 0.0312(5) Uani 1 1 d .
H31 H 0.3814 0.5070 0.4043 0.037 Uiso 1 1 calc R
C54 C 0.3139(2) 0.43315(9) 0.37399(10) 0.0259(5) Uani 1 1 d .
H32 H 0.3160 0.4400 0.3312 0.031 Uiso 1 1 calc R
C55 C -0.2393(2) 0.30202(8) 0.13619(9) 0.0205(4) Uani 1 1 d .
C56 C -0.2412(2) 0.34293(9) 0.09218(9) 0.0233(4) Uani 1 1 d .
H33 H -0.1576 0.3615 0.0882 0.028 Uiso 1 1 calc R
C57 C -0.3645(2) 0.35665(9) 0.05424(10) 0.0269(5) Uani 1 1 d .
H34 H -0.3645 0.3845 0.0246 0.032 Uiso 1 1 calc R
C58 C -0.4878(2) 0.32960(9) 0.05963(10) 0.0275(5) Uani 1 1 d .
H35 H -0.5718 0.3388 0.0336 0.033 Uiso 1 1 calc R
C59 C -0.4868(2) 0.28908(9) 0.10342(10) 0.0281(5) Uani 1 1 d .
H36 H -0.5707 0.2706 0.1073 0.034 Uiso 1 1 calc R
C60 C -0.3645(2) 0.27543(9) 0.14135(10) 0.0249(5) Uani 1 1 d .
H37 H -0.3654 0.2478 0.1712 0.030 Uiso 1 1 calc R
C61 C 0.1980(2) 0.10116(8) 0.31635(9) 0.0197(4) Uani 1 1 d .
C62 C 0.0909(2) 0.06396(8) 0.31838(9) 0.0230(4) Uani 1 1 d .
H38 H -0.0027 0.0740 0.3038 0.028 Uiso 1 1 calc R
C63 C 0.1190(2) 0.01280(9) 0.34130(10) 0.0266(5) Uani 1 1 d .
H39 H 0.0450 -0.0120 0.3417 0.032 Uiso 1 1 calc R
C64 C 0.2554(2) -0.00227(9) 0.36369(10) 0.0276(5) Uani 1 1 d .
H40 H 0.2747 -0.0372 0.3799 0.033 Uiso 1 1 calc R
C65 C 0.3629(2) 0.03420(9) 0.36213(10) 0.0258(5) Uani 1 1 d .
H41 H 0.4562 0.0241 0.3773 0.031 Uiso 1 1 calc R
C66 C 0.3348(2) 0.08524(9) 0.33859(9) 0.0226(4) Uani 1 1 d .
H42 H 0.4093 0.1097 0.3375 0.027 Uiso 1 1 calc R
N4 N 0.22761(17) 0.25058(7) 0.30891(8) 0.0198(4) Uani 1 1 d .
N5 N 0.09238(17) 0.31601(7) 0.24785(7) 0.0197(4) Uani 1 1 d .
N6 N 0.05675(17) 0.22358(7) 0.22553(8) 0.0196(4) Uani 1 1 d .
B2 B 0.1691(2) 0.26466(9) 0.24315(11) 0.0203(5) Uani 1 1 d U
H46 H 0.255(2) 0.2658(8) 0.2051(9) 0.008(4) Uiso 1 1 d U
C67 C 0.2587(3) 0.78115(12) 0.00350(13) 0.0478(7) Uani 1 1 d .
H43 H 0.2783 0.7680 0.0468 0.057 Uiso 1 1 calc R
H44 H 0.2843 0.7525 -0.0241 0.057 Uiso 1 1 calc R
Cl1 Cl 0.07836(8) 0.79483(4) -0.01518(3) 0.0641(3) Uani 1 1 d .
Cl2 Cl 0.36111(7) 0.83741(3) -0.00427(3) 0.0503(2) Uani 1 1 d .

loop_
_atom_site_aniso_label
_atom_site_aniso_U_11
_atom_site_aniso_U_22
_atom_site_aniso_U_33
_atom_site_aniso_U_23
_atom_site_aniso_U_13
_atom_site_aniso_U_12
C1 0.0179(10) 0.0216(11) 0.0209(10) 0.0027(8) 0.0055(8) 0.0009(8)
C2 0.0183(10) 0.0244(11) 0.0241(10) 0.0023(8) 0.0062(8) 0.0022(8)
C3 0.0218(10) 0.0208(11) 0.0252(10) -0.0004(8) 0.0068(8) -0.0009(8)
C4 0.0177(10) 0.0213(10) 0.0212(10) 0.0009(8) 0.0059(8) -0.0026(8)
C5 0.0174(10) 0.0235(11) 0.0235(10) 0.0019(8) 0.0071(8) -0.0010(8)
C6 0.0173(10) 0.0239(11) 0.0234(10) 0.0005(8) 0.0059(8) -0.0007(8)
C7 0.0207(10) 0.0283(12) 0.0247(10) 0.0013(9) 0.0024(8) 0.0015(9)
C8 0.0198(10) 0.0263(12) 0.0272(11) 0.0067(9) 0.0049(8) 0.0027(8)
C9 0.0181(10) 0.0224(11) 0.0264(10) 0.0018(8) 0.0073(8) 0.0022(8)
C10 0.0180(10) 0.0215(11) 0.0257(10) 0.0018(8) 0.0087(8) 0.0017(8)
C11 0.0203(10) 0.0209(11) 0.0238(10) 0.0006(8) 0.0105(8) 0.0026(8)
C12 0.0234(11) 0.0200(11) 0.0256(10) -0.0021(8) 0.0076(8) -0.0001(8)
C13 0.0219(10) 0.0245(11) 0.0220(10) -0.0006(8) 0.0066(8) 0.0005(8)
C14 0.0198(10) 0.0243(11) 0.0200(10) 0.0003(8) 0.0070(8) 0.0014(8)
C15 0.0196(10) 0.0228(11) 0.0213(10) 0.0026(8) 0.0076(8) 0.0002(8)
C16 0.0153(10) 0.0261(11) 0.0243(10) 0.0005(8) 0.0042(8) 0.0013(8)
C17 0.0187(10) 0.0292(12) 0.0231(10) 0.0003(9) 0.0069(8) -0.0021(8)
C18 0.0183(10) 0.0289(12) 0.0342(12) -0.0029(9) 0.0069(9) -0.0038(8)
C19 0.0213(11) 0.0365(13) 0.0297(12) -0.0086(10) 0.0037(9) 0.0018(9)
C20 0.0243(11) 0.0373(13) 0.0232(11) -0.0001(9) 0.0033(8) 0.0079(9)
C21 0.0233(11) 0.0293(12) 0.0255(11) 0.0032(9) 0.0073(8) 0.0049(9)
C22 0.0232(11) 0.0230(11) 0.0220(10) 0.0026(8) 0.0095(8) 0.0042(8)
C23 0.0247(11) 0.0264(12) 0.0255(11) 0.0025(9) 0.0099(9) 0.0019(9)
C24 0.0256(11) 0.0292(12) 0.0272(11) 0.0053(9) 0.0108(9) 0.0092(9)
C25 0.0358(12) 0.0223(11) 0.0270(11) 0.0021(9) 0.0111(9) 0.0062(9)
C26 0.0316(12) 0.0240(12) 0.0272(11) -0.0008(9) 0.0092(9) -0.0003(9)
C27 0.0250(11) 0.0229(11) 0.0253(10) 0.0018(8) 0.0093(8) 0.0036(8)
C28 0.0196(10) 0.0236(11) 0.0189(9) -0.0028(8) 0.0040(8) 0.0035(8)
C29 0.0254(11) 0.0238(11) 0.0280(11) 0.0011(9) 0.0061(9) -0.0015(9)
C30 0.0204(11) 0.0331(13) 0.0337(12) -0.0031(10) 0.0035(9) -0.0011(9)
C31 0.0260(12) 0.0332(13) 0.0267(11) -0.0055(9) -0.0008(9) 0.0039(9)
C32 0.0324(12) 0.0257(12) 0.0223(10) 0.0000(9) 0.0028(9) 0.0047(9)
C33 0.0237(11) 0.0242(11) 0.0224(10) -0.0011(8) 0.0046(8) -0.0009(8)
N1 0.0187(8) 0.0200(9) 0.0218(8) 0.0008(7) 0.0048(7) 0.0002(7)
N2 0.0183(8) 0.0204(9) 0.0247(9) 0.0018(7) 0.0040(7) 0.0016(7)
N3 0.0204(9) 0.0187(9) 0.0216(8) 0.0000(7) 0.0055(7) 0.0020(7)
B1 0.0175(11) 0.0209(12) 0.0244(11) 0.0019(9) 0.0037(9) 0.0016(9)
C34 0.0173(10) 0.0215(11) 0.0240(10) 0.0031(8) 0.0074(8) 0.0013(8)
C35 0.0218(10) 0.0239(11) 0.0238(10) 0.0042(8) 0.0053(8) 0.0007(8)
C36 0.0214(10) 0.0283(12) 0.0209(10) 0.0004(8) 0.0026(8) -0.0028(9)
C37 0.0175(10) 0.0235(11) 0.0219(10) 0.0003(8) 0.0046(8) -0.0014(8)
C38 0.0181(10) 0.0247(11) 0.0209(10) -0.0006(8) 0.0063(8) -0.0031(8)
C39 0.0196(10) 0.0209(10) 0.0200(10) -0.0001(8) 0.0055(8) -0.0037(8)
C40 0.0237(11) 0.0199(11) 0.0239(10) -0.0010(8) 0.0069(8) -0.0024(8)
C41 0.0190(10) 0.0231(11) 0.0228(10) 0.0021(8) 0.0060(8) 0.0027(8)
C42 0.0168(10) 0.0220(11) 0.0190(9) 0.0025(8) 0.0039(7) -0.0009(8)
C43 0.0196(10) 0.0235(11) 0.0183(10) 0.0006(8) 0.0066(8) 0.0007(8)
C44 0.0189(10) 0.0237(11) 0.0169(9) 0.0005(8) 0.0051(7) 0.0010(8)
C45 0.0202(10) 0.0251(11) 0.0229(10) -0.0037(8) 0.0044(8) 0.0001(8)
C46 0.0227(10) 0.0192(10) 0.0240(10) -0.0020(8) 0.0065(8) -0.0021(8)
C47 0.0198(10) 0.0193(10) 0.0208(10) -0.0014(8) 0.0086(8) 0.0009(8)
C48 0.0164(10) 0.0224(11) 0.0218(10) 0.0007(8) 0.0076(8) 0.0012(8)
C49 0.0178(10) 0.0253(11) 0.0241(10) -0.0018(9) 0.0032(8) -0.0012(8)
C50 0.0278(12) 0.0328(12) 0.0242(11) 0.0011(9) 0.0055(9) 0.0023(9)
C51 0.0298(12) 0.0456(15) 0.0254(11) -0.0070(10) 0.0015(9) 0.0057(11)
C52 0.0231(12) 0.0418(14) 0.0358(13) -0.0157(11) 0.0028(9) -0.0019(10)
C53 0.0245(11) 0.0299(13) 0.0410(13) -0.0116(10) 0.0106(10) -0.0079(9)
C54 0.0205(11) 0.0292(12) 0.0293(11) -0.0044(9) 0.0074(8) -0.0023(9)
C55 0.0197(10) 0.0226(11) 0.0193(9) -0.0028(8) 0.0032(8) 0.0025(8)
C56 0.0219(11) 0.0245(11) 0.0242(10) 0.0002(8) 0.0056(8) 0.0006(8)
C57 0.0308(12) 0.0272(12) 0.0231(10) 0.0019(9) 0.0050(9) 0.0054(9)
C58 0.0213(11) 0.0345(13) 0.0259(11) -0.0043(9) 0.0006(8) 0.0070(9)
C59 0.0204(11) 0.0316(12) 0.0324(12) -0.0041(10) 0.0040(9) -0.0016(9)
C60 0.0252(11) 0.0249(11) 0.0259(11) 0.0004(9) 0.0075(9) 0.0002(9)
C61 0.0219(10) 0.0205(10) 0.0180(9) -0.0009(8) 0.0076(8) 0.0014(8)
C62 0.0216(10) 0.0239(11) 0.0246(10) -0.0019(8) 0.0073(8) 0.0013(8)
C63 0.0281(12) 0.0226(11) 0.0307(11) -0.0012(9) 0.0092(9) -0.0024(9)
C64 0.0347(12) 0.0200(11) 0.0295(11) 0.0026(9) 0.0092(9) 0.0060(9)
C65 0.0236(11) 0.0275(12) 0.0279(11) 0.0019(9) 0.0086(9) 0.0063(9)
C66 0.0221(11) 0.0237(11) 0.0238(10) 0.0005(8) 0.0089(8) 0.0015(8)
N4 0.0190(8) 0.0200(9) 0.0210(8) 0.0005(7) 0.0043(7) -0.0007(7)
N5 0.0190(8) 0.0209(9) 0.0200(8) 0.0012(7) 0.0054(6) -0.0006(7)
N6 0.0192(9) 0.0203(9) 0.0201(8) -0.0006(7) 0.0051(7) 0.0000(7)
B2 0.0197(11) 0.0196(12) 0.0219(11) 0.0022(9) 0.0038(9) 0.0000(9)
C67 0.0587(18) 0.0468(17) 0.0410(15) -0.0134(13) 0.0179(13) -0.0057(13)
Cl1 0.0514(4) 0.1037(7) 0.0377(4) -0.0100(4) 0.0086(3) -0.0260(4)
Cl2 0.0442(4) 0.0510(4) 0.0564(4) -0.0033(3) 0.0099(3) -0.0068(3)

loop_
_atom_type_symbol
_atom_type_description
_atom_type_scat_dispersion_real
_atom_type_scat_dispersion_imag
_atom_type_scat_source
C C 0.0181 0.0091 'International Tables Vol C Tables 4.2.6.8 and 6.1.1.4'
H H 0.0000 0.0000 'International Tables Vol C Tables 4.2.6.8 and 6.1.1.4'
B B 0.0090 0.0039 'International Tables Vol C Tables 4.2.6.8 and 6.1.1.4'
N N 0.0311 0.0180 'International Tables Vol C Tables 4.2.6.8 and 6.1.1.4'
Cl Cl 0.3639 0.7018 'International Tables Vol C Tables 4.2.6.8 and 6.1.1.4'

loop_
_geom_angle_atom_site_label_1
_geom_angle_atom_site_label_2
_geom_angle_atom_site_label_3
_geom_angle
N1 C1 C15 119.55(18)
N1 C1 C2 106.01(17)
C15 C1 C2 133.28(19)
C3 C2 C1 108.07(18)
C3 C2 H1 126.0
C1 C2 H1 126.0
C2 C3 C4 107.82(18)
C2 C3 H2 126.1
C4 C3 H2 126.1
N1 C4 C5 119.66(18)
N1 C4 C3 105.83(17)
C5 C4 C3 132.85(19)
C6 C5 C4 117.67(19)
C6 C5 C16 123.01(18)
C4 C5 C16 119.11(18)
N2 C6 C5 118.64(18)
N2 C6 C7 105.15(18)
C5 C6 C7 135.58(19)
C8 C7 C6 108.27(19)
C8 C7 H3 125.9
C6 C7 H3 125.9
C7 C8 C9 108.33(19)
C7 C8 H4 125.8
C9 C8 H4 125.8
N2 C9 C10 120.06(19)
N2 C9 C8 105.18(18)
C10 C9 C8 133.93(19)
C9 C10 C11 117.76(19)
C9 C10 C22 119.67(19)
C11 C10 C22 122.44(19)
N3 C11 C10 118.39(19)
N3 C11 C12 105.47(18)
C10 C11 C12 135.21(19)
C13 C12 C11 108.18(19)
C13 C12 H5 125.9
C11 C12 H5 125.9
C12 C13 C14 108.11(19)
C12 C13 H6 125.9
C14 C13 H6 125.9
N3 C14 C15 118.70(19)
N3 C14 C13 105.59(17)
C15 C14 C13 134.87(19)
C1 C15 C14 118.46(18)
C1 C15 C28 118.88(18)
C14 C15 C28 122.14(19)
C21 C16 C17 118.3(2)
C21 C16 C5 122.86(19)
C17 C16 C5 118.84(18)
C18 C17 C16 121.0(2)
C18 C17 H7 119.5
C16 C17 H7 119.5
C19 C18 C17 119.9(2)
C19 C18 H8 120.0
C17 C18 H8 120.0
C18 C19 C20 119.6(2)
C18 C19 H9 120.2
C20 C19 H9 120.2
C21 C20 C19 120.5(2)
C21 C20 H10 119.7
C19 C20 H10 119.7
C20 C21 C16 120.6(2)
C20 C21 H11 119.7
C16 C21 H11 119.7
C27 C22 C23 118.39(19)
C27 C22 C10 122.54(19)
C23 C22 C10 119.07(19)
C24 C23 C22 120.8(2)
C24 C23 H12 119.6
C22 C23 H12 119.6
C23 C24 C25 120.2(2)
C23 C24 H13 119.9
C25 C24 H13 119.9
C24 C25 C26 119.6(2)
C24 C25 H14 120.2
C26 C25 H14 120.2
C27 C26 C25 120.4(2)
C27 C26 H15 119.8
C25 C26 H15 119.8
C26 C27 C22 120.5(2)
C26 C27 H16 119.7
C22 C27 H16 119.7
C33 C28 C29 118.57(19)
C33 C28 C15 120.25(18)
C29 C28 C15 121.18(19)
C30 C29 C28 120.3(2)
C30 C29 H17 119.9
C28 C29 H17 119.9
C31 C30 C29 120.8(2)
C31 C30 H18 119.6
C29 C30 H18 119.6
C30 C31 C32 119.6(2)
C30 C31 H19 120.2
C32 C31 H19 120.2
C33 C32 C31 120.3(2)
C33 C32 H20 119.8
C31 C32 H20 119.8
C32 C33 C28 120.4(2)
C32 C33 H21 119.8
C28 C33 H21 119.8
C1 N1 C4 111.93(17)
C1 N1 B1 124.29(17)
C4 N1 B1 123.64(17)
C9 N2 C6 112.83(17)
C9 N2 B1 122.58(18)
C6 N2 B1 124.56(18)
C14 N3 C11 112.26(17)
C14 N3 B1 124.25(17)
C11 N3 B1 123.42(17)
N3 B1 N1 104.88(17)
N3 B1 N2 104.29(17)
N1 B1 N2 104.52(17)
N3 B1 H45 112.9(10)
N1 B1 H45 113.7(10)
N2 B1 H45 115.5(10)
N4 C34 C48 119.83(18)
N4 C34 C35 105.40(18)
C48 C34 C35 133.63(19)
C36 C35 C34 108.23(18)
C36 C35 H22 125.9
C34 C35 H22 125.9
C35 C36 C37 108.34(18)
C35 C36 H23 125.8
C37 C36 H23 125.8
N4 C37 C38 118.77(18)
N4 C37 C36 105.26(18)
C38 C37 C36 135.15(19)
C37 C38 C39 118.69(18)
C37 C38 C49 121.91(19)
C39 C38 C49 118.83(18)
N5 C39 C38 119.12(18)
N5 C39 C40 106.09(17)
C38 C39 C40 133.14(19)
C41 C40 C39 107.76(18)
C41 C40 H24 126.1
C39 C40 H24 126.1
C40 C41 C42 108.17(18)
C40 C41 H25 125.9
C42 C41 H25 125.9
N5 C42 C43 119.30(18)
N5 C42 C41 106.06(17)
C43 C42 C41 133.23(19)
C42 C43 C44 118.62(18)
C42 C43 C55 119.01(18)
C44 C43 C55 121.86(18)
N6 C44 C43 118.66(18)
N6 C44 C45 105.64(17)
C43 C44 C45 135.04(19)
C46 C45 C44 108.28(18)
C46 C45 H26 125.9
C44 C45 H26 125.9
C45 C46 C47 108.14(18)
C45 C46 H27 125.9
C47 C46 H27 125.9
N6 C47 C48 118.47(18)
N6 C47 C46 105.25(17)
C48 C47 C46 135.42(19)
C34 C48 C47 117.97(18)
C34 C48 C61 118.35(18)
C47 C48 C61 123.34(18)
C54 C49 C50 118.7(2)
C54 C49 C38 119.51(19)
C50 C49 C38 121.8(2)
C51 C50 C49 120.4(2)
C51 C50 H28 119.8
C49 C50 H28 119.8
C52 C51 C50 120.4(2)
C52 C51 H29 119.8
C50 C51 H29 119.8
C51 C52 C53 119.8(2)
C51 C52 H30 120.1
C53 C52 H30 120.1
C52 C53 C54 120.1(2)
C52 C53 H31 120.0
C54 C53 H31 120.0
C53 C54 C49 120.7(2)
C53 C54 H32 119.7
C49 C54 H32 119.7
C56 C55 C60 118.45(19)
C56 C55 C43 120.31(18)
C60 C55 C43 121.24(19)
C57 C56 C55 120.7(2)
C57 C56 H33 119.7
C55 C56 H33 119.7
C56 C57 C58 120.2(2)
C56 C57 H34 119.9
C58 C57 H34 119.9
C59 C58 C57 119.5(2)
C59 C58 H35 120.3
C57 C58 H35 120.3
C60 C59 C58 120.5(2)
C60 C59 H36 119.8
C58 C59 H36 119.8
C59 C60 C55 120.7(2)
C59 C60 H37 119.6
C55 C60 H37 119.6
C62 C61 C66 117.97(19)
C62 C61 C48 122.92(18)
C66 C61 C48 119.06(18)
C63 C62 C61 121.2(2)
C63 C62 H38 119.4
C61 C62 H38 119.4
C62 C63 C64 120.1(2)
C62 C63 H39 119.9
C64 C63 H39 119.9
C65 C64 C63 119.4(2)
C65 C64 H40 120.3
C63 C64 H40 120.3
C66 C65 C64 120.4(2)
C66 C65 H41 119.8
C64 C65 H41 119.8
C65 C66 C61 120.9(2)
C65 C66 H42 119.5
C61 C66 H42 119.5
C34 N4 C37 112.39(17)
C34 N4 B2 123.01(17)
C37 N4 B2 124.60(17)
C42 N5 C39 111.49(17)
C42 N5 B2 124.07(17)
C39 N5 B2 124.25(17)
C44 N6 C47 112.32(17)
C44 N6 B2 123.90(17)
C47 N6 B2 123.69(17)
N5 B2 N4 105.01(17)
N5 B2 N6 104.80(17)
N4 B2 N6 103.91(16)
N5 B2 H46 114.2(9)
N4 B2 H46 116.0(9)
N6 B2 H46 111.8(9)
Cl2 C67 Cl1 112.25(18)
Cl2 C67 H43 109.2
Cl1 C67 H43 109.2
Cl2 C67 H44 109.2
Cl1 C67 H44 109.2
H43 C67 H44 107.9

loop_
_geom_bond_atom_site_label_1
_geom_bond_atom_site_label_2
_geom_bond_distance
C1 N1 1.362(3)
C1 C15 1.419(3)
C1 C2 1.435(3)
C2 C3 1.375(3)
C2 H1 0.9500
C3 C4 1.439(3)
C3 H2 0.9500
C4 N1 1.366(3)
C4 C5 1.430(3)
C5 C6 1.430(3)
C5 C16 1.478(3)
C6 N2 1.368(3)
C6 C7 1.440(3)
C7 C8 1.370(3)
C7 H3 0.9500
C8 C9 1.441(3)
C8 H4 0.9500
C9 N2 1.363(3)
C9 C10 1.421(3)
C10 C11 1.429(3)
C10 C22 1.480(3)
C11 N3 1.369(3)
C11 C12 1.442(3)
C12 C13 1.373(3)
C12 H5 0.9500
C13 C14 1.443(3)
C13 H6 0.9500
C14 N3 1.366(3)
C14 C15 1.424(3)
C15 C28 1.478(3)
C16 C21 1.401(3)
C16 C17 1.403(3)
C17 C18 1.392(3)
C17 H7 0.9500
C18 C19 1.390(3)
C18 H8 0.9500
C19 C20 1.391(3)
C19 H9 0.9500
C20 C21 1.388(3)
C20 H10 0.9500
C21 H11 0.9500
C22 C27 1.400(3)
C22 C23 1.404(3)
C23 C24 1.385(3)
C23 H12 0.9500
C24 C25 1.388(3)
C24 H13 0.9500
C25 C26 1.392(3)
C25 H14 0.9500
C26 C27 1.387(3)
C26 H15 0.9500
C27 H16 0.9500
C28 C33 1.403(3)
C28 C29 1.405(3)
C29 C30 1.386(3)
C29 H17 0.9500
C30 C31 1.381(3)
C30 H18 0.9500
C31 C32 1.391(3)
C31 H19 0.9500
C32 C33 1.390(3)
C32 H20 0.9500
C33 H21 0.9500
N1 B1 1.501(3)
N2 B1 1.502(3)
N3 B1 1.499(3)
B1 H45 1.21(2)
C34 N4 1.369(3)
C34 C48 1.424(3)
C34 C35 1.441(3)
C35 C36 1.374(3)
C35 H22 0.9500
C36 C37 1.441(3)
C36 H23 0.9500
C37 N4 1.372(3)
C37 C38 1.417(3)
C38 C39 1.427(3)
C38 C49 1.486(3)
C39 N5 1.370(3)
C39 C40 1.436(3)
C40 C41 1.379(3)
C40 H24 0.9500
C41 C42 1.433(3)
C41 H25 0.9500
C42 N5 1.368(3)
C42 C43 1.419(3)
C43 C44 1.425(3)
C43 C55 1.482(3)
C44 N6 1.367(3)
C44 C45 1.436(3)
C45 C46 1.378(3)
C45 H26 0.9500
C46 C47 1.442(3)
C46 H27 0.9500
C47 N6 1.374(3)
C47 C48 1.425(3)
C48 C61 1.484(3)
C49 C54 1.397(3)
C49 C50 1.399(3)
C50 C51 1.389(3)
C50 H28 0.9500
C51 C52 1.384(4)
C51 H29 0.9500
C52 C53 1.386(3)
C52 H30 0.9500
C53 C54 1.389(3)
C53 H31 0.9500
C54 H32 0.9500
C55 C56 1.400(3)
C55 C60 1.404(3)
C56 C57 1.393(3)
C56 H33 0.9500
C57 C58 1.394(3)
C57 H34 0.9500
C58 C59 1.390(3)
C58 H35 0.9500
C59 C60 1.385(3)
C59 H36 0.9500
C60 H37 0.9500
C61 C62 1.400(3)
C61 C66 1.402(3)
C62 C63 1.387(3)
C62 H38 0.9500
C63 C64 1.393(3)
C63 H39 0.9500
C64 C65 1.390(3)
C64 H40 0.9500
C65 C66 1.388(3)
C65 H41 0.9500
C66 H42 0.9500
N4 B2 1.502(3)
N5 B2 1.496(3)
N6 B2 1.506(3)
B2 H46 1.257(19)
C67 Cl2 1.745(3)
C67 Cl1 1.770(3)
C67 H43 0.9900
C67 H44 0.9900

loop_
_geom_torsion_atom_site_label_1
_geom_torsion_atom_site_label_2
_geom_torsion_atom_site_label_3
_geom_torsion_atom_site_label_4
_geom_torsion
N1 C1 C2 C3 3.2(2)
C15 C1 C2 C3 -164.0(2)
C1 C2 C3 C4 0.3(2)
C2 C3 C4 N1 -3.7(2)
C2 C3 C4 C5 161.0(2)
N1 C4 C5 C6 11.2(3)
C3 C4 C5 C6 -151.8(2)
N1 C4 C5 C16 -173.86(17)
C3 C4 C5 C16 23.1(3)
C4 C5 C6 N2 -11.2(3)
C16 C5 C6 N2 174.14(17)
C4 C5 C6 C7 158.1(2)
C16 C5 C6 C7 -16.6(4)
N2 C6 C7 C8 3.7(2)
C5 C6 C7 C8 -166.6(2)
C6 C7 C8 C9 -1.0(2)
C7 C8 C9 N2 -2.0(2)
C7 C8 C9 C10 167.1(2)
N2 C9 C10 C11 11.0(3)
C8 C9 C10 C11 -156.8(2)
N2 C9 C10 C22 -172.98(17)
C8 C9 C10 C22 19.2(3)
C9 C10 C11 N3 -9.4(3)
C22 C10 C11 N3 174.72(17)
C9 C10 C11 C12 157.7(2)
C22 C10 C11 C12 -18.2(3)
N3 C11 C12 C13 4.0(2)
C10 C11 C12 C13 -164.2(2)
C11 C12 C13 C14 -0.4(2)
C12 C13 C14 N3 -3.3(2)
C12 C13 C14 C15 165.5(2)
N1 C1 C15 C14 -9.7(3)
C2 C1 C15 C14 156.2(2)
N1 C1 C15 C28 178.43(17)
C2 C1 C15 C28 -15.7(3)
N3 C14 C15 C1 6.8(3)
C13 C14 C15 C1 -161.0(2)
N3 C14 C15 C28 178.44(17)
C13 C14 C15 C28 10.7(3)
C6 C5 C16 C21 39.9(3)
C4 C5 C16 C21 -134.8(2)
C6 C5 C16 C17 -139.7(2)
C4 C5 C16 C17 45.7(3)
C21 C16 C17 C18 -0.6(3)
C5 C16 C17 C18 179.00(19)
C16 C17 C18 C19 -0.7(3)
C17 C18 C19 C20 1.1(3)
C18 C19 C20 C21 -0.2(3)
C19 C20 C21 C16 -1.1(3)
C17 C16 C21 C20 1.4(3)
C5 C16 C21 C20 -178.12(19)
C9 C10 C22 C27 -134.9(2)
C11 C10 C22 C27 40.9(3)
C9 C10 C22 C23 45.5(3)
C11 C10 C22 C23 -138.7(2)
C27 C22 C23 C24 -1.6(3)
C10 C22 C23 C24 178.05(19)
C22 C23 C24 C25 0.0(3)
C23 C24 C25 C26 1.3(3)
C24 C25 C26 C27 -1.1(3)
C25 C26 C27 C22 -0.5(3)
C23 C22 C27 C26 1.8(3)
C10 C22 C27 C26 -177.81(19)
C1 C15 C28 C33 -52.1(3)
C14 C15 C28 C33 136.3(2)
C1 C15 C28 C29 127.0(2)
C14 C15 C28 C29 -44.6(3)
C33 C28 C29 C30 -0.5(3)
C15 C28 C29 C30 -179.57(19)
C28 C29 C30 C31 0.4(3)
C29 C30 C31 C32 -0.3(3)
C30 C31 C32 C33 0.2(3)
C31 C32 C33 C28 -0.2(3)
C29 C28 C33 C32 0.4(3)
C15 C28 C33 C32 179.51(19)
C15 C1 N1 C4 163.59(17)
C2 C1 N1 C4 -5.7(2)
C15 C1 N1 B1 -12.1(3)
C2 C1 N1 B1 178.55(18)
C5 C4 N1 C1 -161.22(17)
C3 C4 N1 C1 5.9(2)
C5 C4 N1 B1 14.5(3)
C3 C4 N1 B1 -178.34(17)
C10 C9 N2 C6 -166.35(18)
C8 C9 N2 C6 4.6(2)
C10 C9 N2 B1 15.4(3)
C8 C9 N2 B1 -173.70(17)
C5 C6 N2 C9 167.05(17)
C7 C6 N2 C9 -5.2(2)
C5 C6 N2 B1 -14.7(3)
C7 C6 N2 B1 173.06(18)
C15 C14 N3 C11 -164.88(17)
C13 C14 N3 C11 6.1(2)
C15 C14 N3 B1 18.1(3)
C13 C14 N3 B1 -170.84(17)
C10 C11 N3 C14 164.18(17)
C12 C11 N3 C14 -6.4(2)
C10 C11 N3 B1 -18.8(3)
C12 C11 N3 B1 170.62(17)
C14 N3 B1 N1 -34.5(2)
C11 N3 B1 N1 148.86(17)
C14 N3 B1 N2 -144.06(18)
C11 N3 B1 N2 39.3(2)
C1 N1 B1 N3 31.3(2)
C4 N1 B1 N3 -143.93(18)
C1 N1 B1 N2 140.72(18)
C4 N1 B1 N2 -34.5(2)
C9 N2 B1 N3 -37.2(2)
C6 N2 B1 N3 144.71(18)
C9 N2 B1 N1 -147.05(18)
C6 N2 B1 N1 34.9(2)
N4 C34 C35 C36 3.4(2)
C48 C34 C35 C36 -163.9(2)
C34 C35 C36 C37 0.3(2)
C35 C36 C37 N4 -3.9(2)
C35 C36 C37 C38 165.0(2)
N4 C37 C38 C39 8.7(3)
C36 C37 C38 C39 -159.1(2)
N4 C37 C38 C49 179.91(17)
C36 C37 C38 C49 12.1(4)
C37 C38 C39 N5 -8.8(3)
C49 C38 C39 N5 179.71(17)
C37 C38 C39 C40 154.3(2)
C49 C38 C39 C40 -17.2(3)
N5 C39 C40 C41 3.8(2)
C38 C39 C40 C41 -160.9(2)
C39 C40 C41 C42 0.2(2)
C40 C41 C42 N5 -4.1(2)
C40 C41 C42 C43 161.7(2)
N5 C42 C43 C44 9.6(3)
C41 C42 C43 C44 -154.7(2)
N5 C42 C43 C55 -178.35(17)
C41 C42 C43 C55 17.3(3)
C42 C43 C44 N6 -7.6(3)
C55 C43 C44 N6 -179.44(17)
C42 C43 C44 C45 161.5(2)
C55 C43 C44 C45 -10.3(3)
N6 C44 C45 C46 3.8(2)
C43 C44 C45 C46 -166.3(2)
C44 C45 C46 C47 -0.2(2)
C45 C46 C47 N6 -3.4(2)
C45 C46 C47 C48 165.2(2)
N4 C34 C48 C47 -10.0(3)
C35 C34 C48 C47 155.8(2)
N4 C34 C48 C61 176.43(17)
C35 C34 C48 C61 -17.7(3)
N6 C47 C48 C34 8.9(3)
C46 C47 C48 C34 -158.6(2)
N6 C47 C48 C61 -177.92(17)
C46 C47 C48 C61 14.6(3)
C37 C38 C49 C54 138.5(2)
C39 C38 C49 C54 -50.3(3)
C37 C38 C49 C50 -42.3(3)
C39 C38 C49 C50 128.9(2)
C54 C49 C50 C51 -1.1(3)
C38 C49 C50 C51 179.7(2)
C49 C50 C51 C52 0.6(3)
C50 C51 C52 C53 0.3(4)
C51 C52 C53 C54 -0.8(3)
C52 C53 C54 C49 0.3(3)
C50 C49 C54 C53 0.6(3)
C38 C49 C54 C53 179.87(19)
C42 C43 C55 C56 53.5(3)
C44 C43 C55 C56 -134.7(2)
C42 C43 C55 C60 -125.9(2)
C44 C43 C55 C60 45.9(3)
C60 C55 C56 C57 -0.3(3)
C43 C55 C56 C57 -179.76(19)
C55 C56 C57 C58 -0.1(3)
C56 C57 C58 C59 0.4(3)
C57 C58 C59 C60 -0.2(3)
C58 C59 C60 C55 -0.2(3)
C56 C55 C60 C59 0.5(3)
C43 C55 C60 C59 179.94(19)
C34 C48 C61 C62 134.8(2)
C47 C48 C61 C62 -38.4(3)
C34 C48 C61 C66 -42.5(3)
C47 C48 C61 C66 144.29(19)
C66 C61 C62 C63 -0.4(3)
C48 C61 C62 C63 -177.74(19)
C61 C62 C63 C64 0.9(3)
C62 C63 C64 C65 -0.7(3)
C63 C64 C65 C66 0.1(3)
C64 C65 C66 C61 0.4(3)
C62 C61 C66 C65 -0.3(3)
C48 C61 C66 C65 177.20(18)
C48 C34 N4 C37 163.30(17)
C35 C34 N4 C37 -6.1(2)
C48 C34 N4 B2 -16.2(3)
C35 C34 N4 B2 174.39(17)
C38 C37 N4 C34 -164.81(17)
C36 C37 N4 C34 6.3(2)
C38 C37 N4 B2 14.7(3)
C36 C37 N4 B2 -174.20(18)
C43 C42 N5 C39 -161.50(17)
C41 C42 N5 C39 6.7(2)
C43 C42 N5 B2 13.7(3)
C41 C42 N5 B2 -178.11(17)
C38 C39 N5 C42 160.65(17)
C40 C39 N5 C42 -6.6(2)
C38 C39 N5 B2 -14.5(3)
C40 C39 N5 B2 178.25(17)
C43 C44 N6 C47 165.79(17)
C45 C44 N6 C47 -6.2(2)
C43 C44 N6 B2 -17.6(3)
C45 C44 N6 B2 170.36(17)
C48 C47 N6 C44 -164.87(17)
C46 C47 N6 C44 6.1(2)
C48 C47 N6 B2 18.5(3)
C46 C47 N6 B2 -170.52(17)
C42 N5 B2 N4 -142.28(18)
C39 N5 B2 N4 32.3(2)
C42 N5 B2 N6 -33.1(2)
C39 N5 B2 N6 141.46(18)
C34 N4 B2 N5 146.89(17)
C37 N4 B2 N5 -32.5(2)
C34 N4 B2 N6 37.1(2)
C37 N4 B2 N6 -142.34(18)
C44 N6 B2 N5 35.2(2)
C47 N6 B2 N5 -148.56(17)
C44 N6 B2 N4 145.20(17)
C47 N6 B2 N4 -38.6(2)
